data_4031639
loop_
_publ_author_name
'Hepworth, M.A.'
'Jack, K.H.'
'Westland, G.J.'

_publ_section_title
;
 Structures of complex fluorides - I. Potassium hexafluoroosmate(V), K Os
 F6
;
_journal_name_full 'Journal of Inorganic and Nuclear Chemistry'
_journal_page_first 79
_journal_page_last 87
_journal_volume 2
_journal_year 1956
_chemical_formula_sum 'F6 K Os'
_chemical_name_systematic 'K (Os F6)'
_space_group_IT_number 148
_symmetry_space_group_name_Hall '-P 3*'
_symmetry_space_group_name_H-M 'R -3 :R'
_cell_angle_alpha 97.18
_cell_angle_beta 97.18
_cell_angle_gamma 97.18
_cell_formula_units_Z 1
_cell_length_a 4.991
_cell_length_b 4.991
_cell_length_c 4.991
_cell_volume 121.129
_citation_journal_id_ASTM JINCAO
_cod_data_source_file Hepworth_JINCAO_1956_1992.cif
_cod_data_source_block F6K1Os1
_cod_original_cell_volume 121.1291
_cod_original_sg_symbol_Hall '-R 3 (-y+z,x+z,-x+y+z)'
_cod_original_formula_sum 'F6 K1 Os1'
_cod_database_code 4031639

loop_
_symmetry_equiv_pos_as_xyz
x,y,z
z,x,y
y,z,x
-x,-y,-z
-z,-x,-y
-y,-z,-x

loop_
_atom_site_label
_atom_site_type_symbol
_atom_site_fract_x
_atom_site_fract_y
_atom_site_fract_z
_atom_site_occupancy
_atom_site_U_iso_or_equiv
Os1 Os+5 0 0 0 1 0.0
F1 F-1 0.717 0.789 0.103 1 0.0
K1 K+1 0.5 0.5 0.5 1 0.0
